data_2213434
loop_
_publ_author_name
'Kandinska, Meglena I.'
'Todorov, Iliya S.'
'Boris Shivachev'
'Bogdanov, Milen G.'

_publ_section_title
;<i>trans</i>-<i>rac</i>-2-Hexyl-1-oxo-3-(2-pyridyl)-1,2,3,4-tetrahydroisoquinoline-4-carboxylic
 acid
;
_journal_coeditor_code LH2313
_journal_issue 5
_journal_name_full 'Acta Crystallographica Section E'
_journal_page_first o2544
_journal_page_last o2546
_journal_paper_doi 10.1107/S1600536807010562
_journal_volume 63
_journal_year 2007
_chemical_formula_iupac 'C21 H24 N2 O3'
_chemical_formula_moiety 'C21 H24 N2 O3'
_chemical_formula_sum 'C21 H24 N2 O3'
_chemical_formula_weight 352.42
_chemical_melting_point 389
_chemical_name_systematic 'trans-rac-2-Hexyl-1-oxo-3-(2-pyridyl)-1,2,3,4-tetrahydroisoquinoline-4-carboxylic acid'
_space_group_IT_number 14
_symmetry_cell_setting monoclinic
_symmetry_space_group_name_Hall '-P 2yn'
_symmetry_space_group_name_H-M 'P 1 21/n 1'
_atom_sites_solution_hydrogens geom
_atom_sites_solution_primary direct
_atom_sites_solution_secondary difmap
_audit_creation_method SHELXL97
_cell_angle_alpha 90.00
_cell_angle_beta 103.216(6)
_cell_angle_gamma 90.00
_cell_formula_units_Z 4
_cell_length_a 9.8917(4)
_cell_length_b 12.9205(9)
_cell_length_c 15.5882(9)
_cell_measurement_reflns_used 22
_cell_measurement_temperature 290(2)
_cell_measurement_theta_max 11.636
_cell_measurement_theta_min 8.167
_cell_volume 1939.5(2)
_computing_cell_refinement 'CAD-4 EXPRESS'
_computing_data_collection 'CAD-4 EXPRESS (Enraf--Nonius, 1994)'
_computing_data_reduction 'XCAD4 (Harms & Wocadlo, 1995)'
_computing_molecular_graphics
;
ORTEP-3 for Windows (Farrugia, 1997) and MERCURY (Version 1.4; Macrae
<i>et al.</i>,  2006)
;
_computing_publication_material 'WinGX (Farrugia, 1999)'
_computing_structure_refinement 'SHELXL97 (Sheldrick, 1997)'
_computing_structure_solution 'SHELXS97 (Sheldrick, 1997)'
_diffrn_ambient_temperature 290(2)
_diffrn_measured_fraction_theta_full 0.994
_diffrn_measured_fraction_theta_max 0.994
_diffrn_measurement_device_type 'Enraf--Nonius CAD-4'
_diffrn_measurement_method 'Non-profiled \w/2\q'
_diffrn_radiation_monochromator graphite
_diffrn_radiation_source 'fine-focus sealed tube'
_diffrn_radiation_type MoK\a
_diffrn_radiation_wavelength 0.71073
_diffrn_reflns_av_R_equivalents 0.0350
_diffrn_reflns_av_sigmaI/netI 0.0381
_diffrn_reflns_limit_h_max 11
_diffrn_reflns_limit_h_min -12
_diffrn_reflns_limit_k_max 15
_diffrn_reflns_limit_k_min 0
_diffrn_reflns_limit_l_max 19
_diffrn_reflns_limit_l_min 0
_diffrn_reflns_number 3907
_diffrn_reflns_theta_full 25.97
_diffrn_reflns_theta_max 25.97
_diffrn_reflns_theta_min 2.07
_diffrn_standards_decay_% -1
_diffrn_standards_interval_count 200
_diffrn_standards_interval_time 120
_diffrn_standards_number 3
_exptl_absorpt_coefficient_mu 0.081
_exptl_absorpt_correction_type none
_exptl_crystal_colour colourless
_exptl_crystal_density_diffrn 1.206
_exptl_crystal_density_method 'not measured'
_exptl_crystal_description prism
_exptl_crystal_F_000 752
_exptl_crystal_size_max 0.5
_exptl_crystal_size_mid 0.25
_exptl_crystal_size_min 0.1
_refine_diff_density_max 0.403
_refine_diff_density_min -0.310
_refine_ls_extinction_method none
_refine_ls_goodness_of_fit_ref 1.041
_refine_ls_hydrogen_treatment constr
_refine_ls_matrix_type full
_refine_ls_number_parameters 236
_refine_ls_number_reflns 3770
_refine_ls_number_restraints 0
_refine_ls_restrained_S_all 1.041
_refine_ls_R_factor_all 0.1281
_refine_ls_R_factor_gt 0.0894
_refine_ls_shift/su_max 0.000
_refine_ls_shift/su_mean 0.000
_refine_ls_structure_factor_coef Fsqd
_refine_ls_weighting_details 'calc w = 1/[\s^2^(Fo^2^)+(0.1806P)^2^+0.5652P] where P=(Fo^2^+2Fc^2^)/3'
_refine_ls_weighting_scheme calc
_refine_ls_wR_factor_gt 0.2519
_refine_ls_wR_factor_ref 0.2918
_reflns_number_gt 2371
_reflns_number_total 3770
_reflns_threshold_expression I>2\s(I)
_cod_data_source_file lh2313.cif
_cod_data_source_block I
_cod_original_sg_symbol_H-M 'P 21/n'
_cod_database_code 2213434
_cod_database_fobs_code 2213434

loop_
_symmetry_equiv_pos_as_xyz
'x, y, z'
'-x+1/2, y+1/2, -z+1/2'
'-x, -y, -z'
'x-1/2, -y-1/2, z-1/2'

loop_
_atom_site_type_symbol
_atom_site_label
_atom_site_fract_x
_atom_site_fract_y
_atom_site_fract_z
_atom_site_U_iso_or_equiv
_atom_site_adp_type
_atom_site_calc_flag
_atom_site_refinement_flags
_atom_site_occupancy
O O1 0.5371(2) 0.32470(19) 0.75690(19) 0.0754(8) Uani d . 1
H H1 0.5690 0.2580 0.7450 0.113 Uiso d R 1
O O2 0.9082(2) 0.63213(18) 0.77527(18) 0.0671(7) Uani d . 1
O O3 0.7486(3) 0.3350(2) 0.8398(2) 0.0922(11) Uani d . 1
N N1 0.6857(3) 0.5773(2) 0.73663(18) 0.0525(7) Uani d . 1
N N2 0.3546(3) 0.6176(3) 0.8012(2) 0.0724(9) Uani d . 1
C C1 0.8024(3) 0.6005(2) 0.7976(2) 0.0518(8) Uani d . 1
C C2 0.8010(3) 0.5845(2) 0.8909(2) 0.0507(8) Uani d . 1
C C3 0.9065(4) 0.6258(3) 0.9571(3) 0.0648(10) Uani d . 1
H H3 0.9749 0.6668 0.9421 0.078 Uiso calc R 1
C C4 0.9102(4) 0.6065(3) 1.0438(3) 0.0767(12) Uani d . 1
H H4 0.9805 0.6348 1.0875 0.092 Uiso calc R 1
C C5 0.8093(4) 0.5446(3) 1.0666(3) 0.0755(11) Uani d . 1
H H5 0.8125 0.5313 1.1256 0.091 Uiso calc R 1
C C6 0.7053(4) 0.5031(3) 1.0027(2) 0.0639(9) Uani d . 1
H H6 0.6382 0.4615 1.0185 0.077 Uiso calc R 1
C C7 0.6993(3) 0.5228(2) 0.9143(2) 0.0507(8) Uani d . 1
C C8 0.5907(3) 0.4758(2) 0.8417(2) 0.0510(8) Uani d . 1
H H8 0.5059 0.4662 0.8633 0.061 Uiso calc R 1
C C9 0.5578(3) 0.5491(2) 0.7628(2) 0.0513(8) Uani d . 1
H H9 0.5001 0.5106 0.7136 0.062 Uiso calc R 1
C C10 0.4735(3) 0.6428(3) 0.7799(2) 0.0537(8) Uani d . 1
C C11 0.2733(4) 0.6959(4) 0.8148(3) 0.0884(14) Uani d . 1
H H11 0.1908 0.6800 0.8309 0.106 Uiso calc R 1
C C12 0.3050(4) 0.7987(4) 0.8062(3) 0.0827(13) Uani d . 1
H H12 0.2448 0.8505 0.8156 0.099 Uiso calc R 1
C C13 0.4258(4) 0.8227(3) 0.7837(3) 0.0710(10) Uani d . 1
H H13 0.4501 0.8915 0.7782 0.085 Uiso calc R 1
C C14 0.5132(3) 0.7436(3) 0.7688(2) 0.0614(9) Uani d . 1
H H14 0.5955 0.7580 0.7519 0.074 Uiso calc R 1
C C15 0.6356(3) 0.3708(2) 0.8141(2) 0.0541(8) Uani d . 1
C C16 0.6813(4) 0.5874(3) 0.6430(2) 0.0612(9) Uani d . 1
H H16A 0.7462 0.6408 0.6350 0.073 Uiso calc R 1
H H16B 0.5890 0.6096 0.6127 0.073 Uiso calc R 1
C C17 0.7161(4) 0.4887(3) 0.6013(3) 0.0732(11) Uani d . 1
H H17A 0.6496 0.4357 0.6077 0.088 Uiso calc R 1
H H17B 0.8074 0.4654 0.6325 0.088 Uiso calc R 1
C C18 0.7151(5) 0.5006(4) 0.5049(3) 0.0907(14) Uani d . 1
H H18A 0.7821 0.5535 0.4992 0.109 Uiso calc R 1
H H18B 0.6242 0.5254 0.4746 0.109 Uiso calc R 1
C C19 0.7477(7) 0.4033(6) 0.4583(4) 0.125(2) Uani d . 1
H H19A 0.6821 0.3500 0.4655 0.150 Uiso calc R 1
H H19B 0.7318 0.4182 0.3959 0.150 Uiso calc R 1
C C20 0.8796(8) 0.3637(6) 0.4859(6) 0.152(3) Uani d . 1
H H20A 0.8880 0.3390 0.5456 0.182 Uiso calc R 1
H H20B 0.9433 0.4214 0.4894 0.182 Uiso calc R 1
C C21 0.9324(7) 0.2802(5) 0.4374(5) 0.145(3) Uani d . 1
H H21A 1.0229 0.2593 0.4697 0.217 Uiso calc R 1
H H21B 0.9383 0.3050 0.3803 0.217 Uiso calc R 1
H H21C 0.8704 0.2221 0.4307 0.217 Uiso calc R 1

loop_
_atom_site_aniso_label
_atom_site_aniso_U_11
_atom_site_aniso_U_22
_atom_site_aniso_U_33
_atom_site_aniso_U_12
_atom_site_aniso_U_13
_atom_site_aniso_U_23
O1 0.0511(14) 0.0528(14) 0.116(2) -0.0002(11) 0.0064(13) -0.0203(14)
O2 0.0424(12) 0.0561(14) 0.107(2) 0.0028(10) 0.0272(12) 0.0200(13)
O3 0.0488(15) 0.0600(16) 0.156(3) 0.0105(12) -0.0001(16) -0.0304(17)
N1 0.0429(14) 0.0500(15) 0.0673(18) 0.0035(11) 0.0182(12) 0.0040(12)
N2 0.0455(15) 0.070(2) 0.107(2) 0.0130(14) 0.0296(16) 0.0178(17)
C1 0.0425(16) 0.0380(15) 0.076(2) 0.0063(12) 0.0157(15) 0.0073(14)
C2 0.0433(16) 0.0392(15) 0.069(2) 0.0070(12) 0.0122(14) -0.0014(14)
C3 0.0492(18) 0.0500(19) 0.091(3) -0.0005(15) 0.0075(18) -0.0072(18)
C4 0.066(2) 0.071(2) 0.082(3) 0.005(2) -0.007(2) -0.017(2)
C5 0.077(3) 0.078(3) 0.070(2) 0.007(2) 0.013(2) -0.008(2)
C6 0.060(2) 0.061(2) 0.071(2) 0.0043(17) 0.0159(17) 0.0045(18)
C7 0.0441(16) 0.0395(15) 0.069(2) 0.0081(13) 0.0133(14) -0.0011(14)
C8 0.0396(15) 0.0436(16) 0.073(2) 0.0007(12) 0.0202(14) -0.0002(15)
C9 0.0394(15) 0.0472(17) 0.068(2) 0.0010(13) 0.0133(14) -0.0005(15)
C10 0.0397(15) 0.0515(18) 0.068(2) 0.0064(13) 0.0096(14) 0.0069(15)
C11 0.053(2) 0.092(3) 0.129(4) 0.024(2) 0.040(2) 0.021(3)
C12 0.062(2) 0.076(3) 0.110(3) 0.029(2) 0.020(2) 0.003(2)
C13 0.065(2) 0.054(2) 0.089(3) 0.0152(17) 0.0065(19) 0.0004(18)
C14 0.0455(17) 0.0538(19) 0.084(2) 0.0050(14) 0.0128(16) 0.0029(17)
C15 0.0397(16) 0.0412(16) 0.083(2) -0.0043(13) 0.0165(15) -0.0022(15)
C16 0.0565(19) 0.055(2) 0.075(2) 0.0021(16) 0.0205(17) 0.0030(17)
C17 0.074(2) 0.066(2) 0.082(3) 0.0041(19) 0.025(2) -0.0049(19)
C18 0.082(3) 0.100(4) 0.093(3) 0.011(3) 0.026(2) -0.014(3)
C19 0.106(4) 0.158(6) 0.116(4) 0.012(4) 0.035(4) -0.027(4)
C20 0.130(6) 0.134(6) 0.176(7) 0.035(5) 0.002(5) -0.039(5)
C21 0.137(6) 0.128(5) 0.183(7) 0.008(4) 0.065(5) -0.058(5)

loop_
_atom_type_symbol
_atom_type_description
_atom_type_scat_dispersion_real
_atom_type_scat_dispersion_imag
_atom_type_scat_source
C C 0.0030 0.0020 'International Tables Vol C Tables 4.2.6.8 and 6.1.1.4'
H H 0.0000 0.0000 'International Tables Vol C Tables 4.2.6.8 and 6.1.1.4'
N N 0.0060 0.0030 'International Tables Vol C Tables 4.2.6.8 and 6.1.1.4'
O O 0.0110 0.0060 'International Tables Vol C Tables 4.2.6.8 and 6.1.1.4'

loop_
_geom_angle_atom_site_label_1
_geom_angle_atom_site_label_2
_geom_angle_atom_site_label_3
_geom_angle
_geom_angle_publ_flag
C15 O1 H1 108.6 ?
C1 N1 C16 120.7(3) ?
C1 N1 C9 120.9(3) y
C16 N1 C9 118.2(3) y
C10 N2 C11 116.8(3) ?
O2 C1 N1 120.9(3) ?
O2 C1 C2 121.4(3) ?
N1 C1 C2 117.7(3) ?
C3 C2 C7 119.1(3) ?
C3 C2 C1 120.2(3) ?
C7 C2 C1 120.6(3) ?
C4 C3 C2 120.5(4) ?
C4 C3 H3 119.7 ?
C2 C3 H3 119.7 ?
C3 C4 C5 120.0(4) ?
C3 C4 H4 120.0 ?
C5 C4 H4 120.0 ?
C6 C5 C4 120.4(4) ?
C6 C5 H5 119.8 ?
C4 C5 H5 119.8 ?
C5 C6 C7 120.3(4) ?
C5 C6 H6 119.8 ?
C7 C6 H6 119.8 ?
C6 C7 C2 119.6(3) ?
C6 C7 C8 122.4(3) ?
C2 C7 C8 117.9(3) ?
C7 C8 C15 111.7(2) y
C7 C8 C9 109.9(3) ?
C15 C8 C9 110.3(3) ?
C7 C8 H8 108.3 ?
C15 C8 H8 108.3 ?
C9 C8 H8 108.3 ?
N1 C9 C8 110.0(2) y
N1 C9 C10 113.1(3) y
C8 C9 C10 112.0(3) y
N1 C9 H9 107.1 ?
C8 C9 H9 107.1 ?
C10 C9 H9 107.1 ?
N2 C10 C14 123.6(3) ?
N2 C10 C9 113.4(3) ?
C14 C10 C9 122.9(3) ?
N2 C11 C12 123.7(4) ?
N2 C11 H11 118.2 ?
C12 C11 H11 118.2 ?
C13 C12 C11 118.6(4) ?
C13 C12 H12 120.7 ?
C11 C12 H12 120.7 ?
C12 C13 C14 119.5(4) ?
C12 C13 H13 120.2 ?
C14 C13 H13 120.2 ?
C10 C14 C13 117.8(3) ?
C10 C14 H14 121.1 ?
C13 C14 H14 121.1 ?
O3 C15 O1 123.3(3) ?
O3 C15 C8 124.4(3) ?
O1 C15 C8 112.3(3) ?
N1 C16 C17 113.5(3) ?
N1 C16 H16A 108.9 ?
C17 C16 H16A 108.9 ?
N1 C16 H16B 108.9 ?
C17 C16 H16B 108.9 ?
H16A C16 H16B 107.7 ?
C16 C17 C18 113.1(3) ?
C16 C17 H17A 109.0 ?
C18 C17 H17A 109.0 ?
C16 C17 H17B 109.0 ?
C18 C17 H17B 109.0 ?
H17A C17 H17B 107.8 ?
C17 C18 C19 115.9(5) ?
C17 C18 H18A 108.3 ?
C19 C18 H18A 108.3 ?
C17 C18 H18B 108.3 ?
C19 C18 H18B 108.3 ?
H18A C18 H18B 107.4 ?
C20 C19 C18 116.6(6) ?
C20 C19 H19A 108.1 ?
C18 C19 H19A 108.1 ?
C20 C19 H19B 108.1 ?
C18 C19 H19B 108.1 ?
H19A C19 H19B 107.3 ?
C19 C20 C21 122.2(7) ?
C19 C20 H20A 106.8 ?
C21 C20 H20A 106.8 ?
C19 C20 H20B 106.8 ?
C21 C20 H20B 106.8 ?
H20A C20 H20B 106.6 ?
C20 C21 H21A 109.5 ?
C20 C21 H21B 109.5 ?
H21A C21 H21B 109.5 ?
C20 C21 H21C 109.5 ?
H21A C21 H21C 109.5 ?
H21B C21 H21C 109.5 ?

loop_
_geom_bond_atom_site_label_1
_geom_bond_atom_site_label_2
_geom_bond_distance
_geom_bond_publ_flag
O1 C15 1.305(4) y
O1 H1 0.9502 ?
O2 C1 1.245(4) y
O3 C15 1.191(4) y
N1 C1 1.351(4) y
N1 C16 1.456(4) ?
N1 C9 1.461(4) ?
N2 C10 1.334(4) ?
N2 C11 1.339(5) ?
C1 C2 1.472(5) ?
C2 C3 1.395(5) ?
C2 C7 1.396(4) ?
C3 C4 1.366(6) ?
C3 H3 0.9300 ?
C4 C5 1.387(6) ?
C4 H4 0.9300 ?
C5 C6 1.367(5) ?
C5 H5 0.9300 ?
C6 C7 1.389(5) ?
C6 H6 0.9300 ?
C7 C8 1.500(5) ?
C8 C15 1.519(4) ?
C8 C9 1.527(5) ?
C8 H8 0.9800 ?
C9 C10 1.529(4) ?
C9 H9 0.9800 ?
C10 C14 1.382(5) ?
C11 C12 1.379(6) ?
C11 H11 0.9300 ?
C12 C13 1.356(6) ?
C12 H12 0.9300 ?
C13 C14 1.392(5) ?
C13 H13 0.9300 ?
C14 H14 0.9300 ?
C16 C17 1.507(5) ?
C16 H16A 0.9700 ?
C16 H16B 0.9700 ?
C17 C18 1.507(6) ?
C17 H17A 0.9700 ?
C17 H17B 0.9700 ?
C18 C19 1.523(7) ?
C18 H18A 0.9700 ?
C18 H18B 0.9700 ?
C19 C20 1.376(8) ?
C19 H19A 0.9700 ?
C19 H19B 0.9700 ?
C20 C21 1.479(8) ?
C20 H20A 0.9700 ?
C20 H20B 0.9700 ?
C21 H21A 0.9600 ?
C21 H21B 0.9600 ?
C21 H21C 0.9600 ?

loop_
_geom_hbond_atom_site_label_D
_geom_hbond_atom_site_label_H
_geom_hbond_atom_site_label_A
_geom_hbond_site_symmetry_A
_geom_hbond_distance_DH
_geom_hbond_distance_HA
_geom_hbond_distance_DA
_geom_hbond_angle_DHA
_geom_hbond_publ_flag
O1 H1 O2 2_646 0.95 1.68 2.619(2) 168.0 yes
C4 H4 O3 3_767 0.93 2.69 3.529(3) 150.6 yes
C14 H14 O3 2_656 0.93 2.53 3.411(3) 157.4 yes
C16 H16A O3 2_656 0.97 2.54 3.271(3) 132.4 yes

loop_
_geom_torsion_atom_site_label_1
_geom_torsion_atom_site_label_2
_geom_torsion_atom_site_label_3
_geom_torsion_atom_site_label_4
_geom_torsion
_geom_torsion_publ_flag
C9 N1 C1 O2 -174.5(3) y
C9 N1 C1 C2 7.1(4) ?
C16 N1 C1 O2 0.7(4) ?
C16 N1 C1 C2 -177.6(3) ?
C1 N1 C9 C8 -42.5(4) y
C1 N1 C9 C10 83.5(3) ?
C16 N1 C9 C8 142.1(3) y
C16 N1 C9 C10 -91.8(3) y
C1 N1 C16 C17 93.3(4) ?
C9 N1 C16 C17 -91.3(4) ?
C11 N2 C10 C9 -178.2(3) ?
C11 N2 C10 C14 -2.2(6) ?
C10 N2 C11 C12 1.3(7) ?
O2 C1 C2 C3 14.4(4) ?
O2 C1 C2 C7 -161.6(3) ?
N1 C1 C2 C3 -167.2(3) ?
N1 C1 C2 C7 16.7(4) ?
C1 C2 C3 C4 -176.4(3) ?
C7 C2 C3 C4 -0.2(5) ?
C1 C2 C7 C6 175.8(3) ?
C1 C2 C7 C8 -1.3(4) y
C3 C2 C7 C6 -0.4(4) ?
C3 C2 C7 C8 -177.4(3) ?
C2 C3 C4 C5 0.6(6) ?
C3 C4 C5 C6 -0.4(6) ?
C4 C5 C6 C7 -0.2(6) ?
C5 C6 C7 C2 0.6(5) ?
C5 C6 C7 C8 177.5(3) ?
C2 C7 C8 C9 -33.7(4) ?
C2 C7 C8 C15 89.1(3) ?
C6 C7 C8 C9 149.3(3) ?
C6 C7 C8 C15 -87.9(4) ?
C7 C8 C9 N1 53.7(3) ?
C7 C8 C9 C10 -73.0(3) ?
C15 C8 C9 N1 -69.9(3) ?
C15 C8 C9 C10 163.4(2) y
C7 C8 C15 O1 174.0(3) ?
C7 C8 C15 O3 -7.6(5) ?
C9 C8 C15 O1 -63.5(4) ?
C9 C8 C15 O3 114.9(4) ?
N1 C9 C10 N2 178.1(3) ?
N1 C9 C10 C14 2.0(5) ?
C8 C9 C10 N2 -57.0(4) ?
C8 C9 C10 C14 126.9(3) ?
N2 C10 C14 C13 2.3(6) ?
C9 C10 C14 C13 178.0(3) ?
N2 C11 C12 C13 -0.7(8) ?
C11 C12 C13 C14 0.8(7) ?
C12 C13 C14 C10 -1.6(6) ?
N1 C16 C17 C18 -178.4(3) ?
C16 C17 C18 C19 -179.3(4) ?
C17 C18 C19 C20 -65.4(8) ?
C18 C19 C20 C21 -169.9(7) ?
H1 O1 C15 O3 5.2 ?
H1 O1 C15 C8 -176.4 ?
C1 N1 C9 H9 -158.6 ?
C16 N1 C9 H9 26.0 ?
C1 N1 C16 H16A -28.1 ?
C1 N1 C16 H16B -145.3 ?
C9 N1 C16 H16A 147.3 ?
C9 N1 C16 H16B 30.1 ?
C10 N2 C11 H11 -178.7 ?
C1 C2 C3 H3 3.6 ?
C7 C2 C3 H3 179.8 ?
C2 C3 C4 H4 -179.4 ?
H3 C3 C4 C5 -179.4 ?
H3 C3 C4 H4 0.6 ?
C3 C4 C5 H5 179.6 ?
H4 C4 C5 C6 179.6 ?
H4 C4 C5 H5 -0.4 ?
C4 C5 C6 H6 179.8 ?
H5 C5 C6 C7 179.8 ?
H5 C5 C6 H6 -0.2 ?
H6 C6 C7 C2 -179.4 ?
H6 C6 C7 C8 -2.5 ?
C2 C7 C8 H8 -151.8 ?
C6 C7 C8 H8 31.3 ?
C7 C8 C9 H9 169.8 ?
C15 C8 C9 H9 46.2 ?
H8 C8 C9 N1 171.8 ?
H8 C8 C9 C10 45.1 ?
H8 C8 C9 H9 -72.1 ?
H8 C8 C15 O1 54.8 ?
H8 C8 C15 O3 -126.7 ?
H9 C9 C10 N2 60.2 ?
H9 C9 C10 C14 -115.9 ?
N2 C10 C14 H14 -177.7 ?
C9 C10 C14 H14 -2.0 ?
N2 C11 C12 H12 179.3 ?
H11 C11 C12 C13 179.3 ?
H11 C11 C12 H12 -0.7 ?
C11 C12 C13 H13 -179.2 ?
H12 C12 C13 C14 -179.2 ?
H12 C12 C13 H13 0.8 ?
C12 C13 C14 H14 178.4 ?
H13 C13 C14 C10 178.4 ?
H13 C13 C14 H14 -1.6 ?
N1 C16 C17 H17A 60.2 ?
N1 C16 C17 H17B -57.1 ?
H16A C16 C17 C18 -57.0 ?
H16A C16 C17 H17A -178.4 ?
H16A C16 C17 H17B 64.3 ?
H16B C16 C17 C18 60.1 ?
H16B C16 C17 H17A -61.2 ?
H16B C16 C17 H17B -178.5 ?
C16 C17 C18 H18A 58.8 ?
C16 C17 C18 H18B -57.4 ?
H17A C17 C18 C19 -57.9 ?
H17A C17 C18 H18A -179.8 ?
H17A C17 C18 H18B 64.0 ?
H17B C17 C18 C19 59.4 ?
H17B C17 C18 H18A -62.5 ?
H17B C17 C18 H18B -178.7 ?
C17 C18 C19 H19A 56.6 ?
C17 C18 C19 H19B 172.5 ?
H18A C18 C19 C20 56.4 ?
H18A C18 C19 H19A 178.5 ?
H18A C18 C19 H19B -65.6 ?
H18B C18 C19 C20 172.7 ?
H18B C18 C19 H19A -65.3 ?
H18B C18 C19 H19B 50.6 ?
C18 C19 C20 H20A 66.9 ?
